data_9001515
loop_
_publ_author_name
'Ni, Y.'
'Hughes, J. M.'
'Mariano, A. N.'

_publ_section_title
;The atomic arrangement of bastnasite-(Ce), Ce(CO3)F, and structural elements
 of synchysite-(Ce), rontgenite-(Ce), and parisite-(Ce)
;
_journal_name_full 'American Mineralogist'
_journal_page_first 415
_journal_page_last 418
_journal_volume 78
_journal_year 1993
_chemical_formula_sum 'C Ce F O3'
_chemical_name_mineral Bastnasite-(Ce)
_space_group_IT_number 190
_symmetry_space_group_name_Hall 'P -6c -2c'
_symmetry_space_group_name_H-M 'P -6 2 c'
_cell_angle_alpha 90
_cell_angle_beta 90
_cell_angle_gamma 120
_cell_length_a 7.1175
_cell_length_b 7.1175
_cell_length_c 9.7619
_cell_formula_units_Z 6
_cell_volume 428.272
_database_code_amcsd 0001553
_exptl_crystal_density_diffrn 5.098
_cod_original_formula_sum 'Ce C O3 F'
_cod_database_code 9001515

loop_
_space_group_symop_operation_xyz
x,y,z
-x,-x+y,1/2+z
-x+y,-x,1/2-z
y,x,-z
-y,x-y,z
x-y,-y,1/2+z
x,y,1/2-z
-x,-x+y,-z
-x+y,-x,z
y,x,1/2+z
-y,x-y,1/2-z
x-y,-y,-z

loop_
_atom_site_label
_atom_site_fract_x
_atom_site_fract_y
_atom_site_fract_z
_atom_site_U_iso_or_equiv
Ce 0.33941 0.00000 0.00000 0.00456
C 0.32200 0.29000 0.25000 0.00760
O1 0.31600 0.10900 0.25000 0.01140
O2 0.32450 0.38280 0.13540 0.01267
F1 0.00000 0.00000 0.00000 0.01013
F2 0.66667 0.33333 0.05100 0.00887

loop_
_cod_related_entry_id
_cod_related_entry_database
_cod_related_entry_code
1 AMCSD 0001553
